data_7130560
loop_
_publ_author_name
'Meng, Qi'
'Cui, Liwen'
'Liao, Qi'
'Xu, Jian'
'Wang, Yuxiang'

_publ_section_title
;
 Chiral cyclic architectonics with tetraphenylethylenes: conformation
 immobilization, optical resolution and circularly polarized luminescence
;
_journal_name_full 'Chemical Communications'
_journal_paper_doi 10.1039/D2CC04139A
_journal_year 2022
_chemical_absolute_configuration rmad
_chemical_formula_moiety 'C48 H34 O2'
_chemical_formula_sum 'C48 H34 O2'
_chemical_formula_weight 642.75
_space_group_crystal_system monoclinic
_space_group_IT_number 5
_space_group_name_Hall 'C 2y'
_space_group_name_H-M_alt 'C 1 2 1'
_atom_sites_solution_hydrogens geom
_atom_sites_solution_primary dual
_audit_creation_date 2021-11-23
_audit_creation_method
;
Olex2 1.2
(compiled 2018.05.29 svn.r3508 for OlexSys, GUI svn.r5506)
;
_audit_update_record
;
2022-06-29 deposited with the CCDC.	2022-08-15 downloaded from the CCDC.
;
_cell_angle_alpha 90
_cell_angle_beta 112.691(3)
_cell_angle_gamma 90
_cell_formula_units_Z 8
_cell_length_a 28.682(2)
_cell_length_b 11.1603(9)
_cell_length_c 27.232(3)
_cell_measurement_reflns_used 5284
_cell_measurement_temperature 170
_cell_measurement_theta_max 25.407
_cell_measurement_theta_min 2.364
_cell_volume 8042.3(12)
_computing_cell_refinement 'SAINT V8.40A (?, 2016)'
_computing_data_reduction 'SAINT V8.40A (?, 2016)'
_computing_molecular_graphics 'Olex2 (Dolomanov et al., 2009)'
_computing_publication_material 'Olex2 (Dolomanov et al., 2009)'
_computing_structure_refinement 'ShelXL (Sheldrick, 2015)'
_computing_structure_solution 'ShelXT (Sheldrick, 2015)'
_diffrn_ambient_temperature 170.0
_diffrn_measured_fraction_theta_full 0.995
_diffrn_measured_fraction_theta_max 0.992
_diffrn_measurement_device_type 'D8 VENTURE'
_diffrn_measurement_method '\f and \w scans'
_diffrn_radiation_type MoK\a
_diffrn_radiation_wavelength 0.71073
_diffrn_reflns_av_R_equivalents 0.0646
_diffrn_reflns_av_unetI/netI 0.0955
_diffrn_reflns_Laue_measured_fraction_full 0.995
_diffrn_reflns_Laue_measured_fraction_max 0.992
_diffrn_reflns_limit_h_max 35
_diffrn_reflns_limit_h_min -35
_diffrn_reflns_limit_k_max 13
_diffrn_reflns_limit_k_min -13
_diffrn_reflns_limit_l_max 34
_diffrn_reflns_limit_l_min -29
_diffrn_reflns_number 34565
_diffrn_reflns_point_group_measured_fraction_full 0.922
_diffrn_reflns_point_group_measured_fraction_max 0.903
_diffrn_reflns_theta_full 25.242
_diffrn_reflns_theta_max 26.399
_diffrn_reflns_theta_min 1.980
_diffrn_standards_number 0
_exptl_absorpt_coefficient_mu 0.063
_exptl_absorpt_correction_T_max 0.7454
_exptl_absorpt_correction_T_min 0.6717
_exptl_absorpt_correction_type multi-scan
_exptl_absorpt_process_details
'SADABS-2016/2 (Bruker,2016/2) was used for absorption correction. wR2(int) was 0.0755 before and 0.0636 after correction. The Ratio of minimum to maximum transmission is 0.9011. The \l/2 correction factor is Not present.'
_exptl_crystal_colour colourless
_exptl_crystal_colour_primary colourless
_exptl_crystal_density_diffrn 1.062
_exptl_crystal_description block
_exptl_crystal_F_000 2704
_exptl_crystal_size_max 0.12
_exptl_crystal_size_mid 0.08
_exptl_crystal_size_min 0.05
_platon_squeeze_details
;
TITL 1_0m_a.res in C2
CELL   28.6820   11.1603   27.2320     90.00    112.69     90.00
SPGR C2
# Solvent Accessible Volume =      2028
# Electrons Found in S.A.V. =       605
# Note: Atoms in Void as Cxxx and Qxxx all others
C101 0.973 0.456 0.323 !      13.28 eA-3
C102 0.062 0.323 0.374 !       8.02 eA-3
C103 0.952 0.432 0.452 !       6.86 eA-3
C104 0.978 0.083 0.540 !       5.93 eA-3
C105 0.234 0.341 0.689 !       5.73 eA-3
C106 0.820 0.348 0.310 !       5.53 eA-3
C107 0.104 0.191 0.620 !       5.40 eA-3
C108 0.463 0.058 0.031 !       5.36 eA-3
C109 0.797 0.341 0.317 !       5.23 eA-3
C110 0.475 0.485 0.529 !       5.06 eA-3
C111 0.880 0.175 0.348 !       4.68 eA-3
C112 0.453 0.109-0.001 !       3.94 eA-3
C113 0.182 0.213 0.658 !       3.12 eA-3
C114 0.854 0.307 0.321 !       2.82 eA-3
C115 0.993 0.303 0.343 !       2.59 eA-3
C116 0.511 0.163 0.994 !       2.54 eA-3
C117 0.970 0.434 0.498 !       2.07 eA-3
C118 0.965 0.411 0.623 !       2.07 eA-3
C119 0.985 0.437 0.524 !       1.89 eA-3
C120 1.000 0.106 0.495 !       1.81 eA-3
C121 0.025 0.355 0.572 !       1.49 eA-3
C122 0.943 0.031 0.475 !       1.42 eA-3
C123 1.000 0.492 0.523 !       1.36 eA-3
C124 0.997 0.430 0.631 !       1.28 eA-3
C125 1.000 0.435 0.501 !       1.25 eA-3
Q126 0.026 0.155 0.350 !       1.19 eA-3
Q127 1.002 0.354 0.302 !       1.13 eA-3
C128 0.962 0.331 0.595 !       1.12 eA-3
C129 0.907 0.273 0.611 !       1.11 eA-3
C130 1.003 0.356 0.415 !       1.09 eA-3
C131 0.518 0.497 0.516 !       1.06 eA-3
Q132 0.069 0.399 0.337 !       1.05 eA-3
C133 0.043 0.318 0.492 !       1.05 eA-3
Q134 0.937 0.284 0.494 !       1.04 eA-3
Q135 0.572 0.205 0.053 !       1.04 eA-3
C136 0.961 0.401 0.537 !       1.04 eA-3
Q137 0.587 0.022 0.667 !       1.03 eA-3
C138 0.498 0.027 0.038 !       1.02 eA-3
Q139 0.977 0.326 0.712 !       1.02 eA-3
C140 0.044 0.175 0.481 !       1.01 eA-3
C141 0.971 0.143 0.452 !       1.00 eA-3
Q142 0.500 0.048 0.458 !       0.99 eA-3
C143 0.501 0.030 0.001 !       0.97 eA-3
C144 0.030 0.286 0.568 !       0.97 eA-3
Q145 0.546 0.017 0.500 !       0.95 eA-3
Q146 0.835 0.046 0.321 !       0.94 eA-3
C147 0.053 0.198 0.594 !       0.93 eA-3
Q148 0.169 0.182 0.603 !       0.93 eA-3
Q149 0.404 0.024 0.895 !       0.93 eA-3
Q150 0.515 0.147 0.055 !       0.92 eA-3
Q151 0.988 0.191 0.298 !       0.92 eA-3
Q152 0.069 0.474 0.975 !       0.91 eA-3
C153 0.226 0.431 0.719 !       0.91 eA-3
C154 0.958 0.082 0.460 !       0.90 eA-3
C155 0.977 0.248 0.524 !       0.89 eA-3
C156 0.032 0.422 0.411 !       0.89 eA-3
C157 0.027 0.151 0.521 !       0.89 eA-3
Q158 0.970 0.282 0.288 !       0.88 eA-3
Q159 0.571 0.131 0.570 !       0.88 eA-3
Q160 0.948 0.252 0.533 !       0.88 eA-3
Q161 0.048 0.077 0.623 !       0.87 eA-3
Q162 0.234 0.110 0.679 !       0.86 eA-3
Q163 0.127 0.314 0.819 !       0.85 eA-3
C164 0.035 0.266 0.437 !       0.85 eA-3
Q165 0.823 0.359 0.373 !       0.85 eA-3
C166 0.088 0.296 0.610 !       0.84 eA-3
Q167 0.360 0.343 0.375 !       0.83 eA-3
Q168 0.296 0.155 0.125 !       0.83 eA-3
Q169 0.016 0.052 0.408 !       0.82 eA-3
Q170 0.515 0.079 0.596 !       0.82 eA-3
C171 0.015 0.032 0.555 !       0.81 eA-3
Q172 0.155 0.454 0.608 !       0.81 eA-3
Q173 0.224 0.172 0.704 !       0.79 eA-3
C174 1.000 0.316 0.445 !       0.78 eA-3
Q175 0.221 0.441 0.233 !       0.78 eA-3
C176 0.124 0.362 0.627 !       0.78 eA-3
C177 0.967 0.011 0.462 !       0.77 eA-3
Q178 0.548 0.108 0.632 !       0.77 eA-3
Q179 0.854 0.360 0.263 !       0.77 eA-3
Q180 0.572 0.153 0.610 !       0.76 eA-3
Q181 0.478 0.183 0.499 !       0.75 eA-3
Q182 0.674 0.150 0.030 !       0.75 eA-3
C183 0.999 0.199 0.499 !       0.75 eA-3
Q184 0.452 0.231 0.431 !       0.74 eA-3
C185 0.063 0.090 0.493 !       0.74 eA-3
Q186 0.042 0.037 0.148 !       0.74 eA-3
Q187 0.430 0.010 0.305 !       0.74 eA-3
Q188 0.411 0.359 0.859 !       0.74 eA-3
C189 0.510 0.043 0.563 !       0.73 eA-3
Q190 0.573 0.056 0.553 !       0.73 eA-3
Q191 0.786 0.454 0.314 !       0.73 eA-3
Q192 0.937 0.391 0.248 !       0.73 eA-3
Q193 0.080 0.186 0.668 !       0.73 eA-3
C194 0.047 0.294 0.656 !       0.72 eA-3
Q195 0.406 0.473 0.399 !       0.71 eA-3
Q196 0.463 0.244 0.334 !       0.70 eA-3
Q197 0.443 0.212 0.462 !       0.70 eA-3
Q198 0.106 0.476 0.735 !       0.70 eA-3
Q199 0.129 0.299 0.421 !       0.70 eA-3
;
_refine_diff_density_max 0.355
_refine_diff_density_min -0.261
_refine_diff_density_rms 0.053
_refine_ls_abs_structure_details
;
 Flack x determined using 2822 quotients [(I+)-(I-)]/[(I+)+(I-)]
 (Parsons, Flack and Wagner, Acta Cryst. B69 (2013) 249-259).
;
_refine_ls_abs_structure_Flack 4.9(8)
_refine_ls_extinction_method none
_refine_ls_goodness_of_fit_ref 1.018
_refine_ls_hydrogen_treatment constr
_refine_ls_matrix_type full
_refine_ls_number_parameters 901
_refine_ls_number_reflns 14895
_refine_ls_number_restraints 1
_refine_ls_restrained_S_all 1.018
_refine_ls_R_factor_all 0.1227
_refine_ls_R_factor_gt 0.0704
_refine_ls_shift/su_max 0.003
_refine_ls_shift/su_mean 0.000
_refine_ls_structure_factor_coef Fsqd
_refine_ls_weighting_details 'w=1/[\s^2^(Fo^2^)+(0.0900P)^2^+5.0864P] where P=(Fo^2^+2Fc^2^)/3'
_refine_ls_weighting_scheme calc
_refine_ls_wR_factor_gt 0.1628
_refine_ls_wR_factor_ref 0.1987
_reflns_Friedel_coverage 0.730
_reflns_Friedel_fraction_full 0.841
_reflns_Friedel_fraction_max 0.805
_reflns_number_gt 9331
_reflns_number_total 14895
_reflns_threshold_expression 'I > 2\s(I)'
_cod_data_source_file d2cc04139a2.cif
_cod_data_source_block 1_0m_sq
_cod_original_cell_volume 8042.2(12)
_cod_database_code 7130560
_shelx_shelxl_version_number 2018/3
_shelx_space_group_comment
;
The symmetry employed for this shelxl refinement is uniquely defined
by the following loop, which should always be used as a source of
symmetry information in preference to the above space-group names.
They are only intended as comments.
;
_shelx_estimated_absorpt_t_max 0.997
_shelx_estimated_absorpt_t_min 0.992
_olex2_refinement_description
;
1. Fixed Uiso
 At 1.2 times of:
  All C(H) groups, All C(H,H) groups
2.a Secondary CH2 refined with riding coordinates:
 C21(H21A,H21B), C48(H48A,H48B), C69(H69A,H69B), C93(H93A,H93B)
2.b Aromatic/amide H refined with riding coordinates:
 C50(H50), C90(H90), C46(H46), C19(H19), C51(H51), C78(H78), C56(H56),
 C87(H87), C44(H44), C3(H3), C18(H18), C75(H75), C47(H47), C88(H88), C24(H24),
 C72(H72), C13(H13), C61(H61), C95(H95), C29(H29), C55(H55), C45(H45), C2(H2),
 C89(H89), C83(H83), C66(H66), C94(H94), C86(H86), C67(H67), C74(H74), C97(H97),
  C33(H33), C77(H77), C30(H30), C81(H81), C27(H27), C37(H37), C96(H96), C8(H8),
 C79(H79), C14(H14), C63(H63), C80(H80), C62(H62), C25(H25), C31(H31), C16(H16),
  C54(H54), C15(H15), C26(H26), C32(H32), C41(H41), C38(H38), C73(H73),
 C53(H53), C40(H40), C39(H39), C7(H7), C5(H5), C6(H6)
;
_platon_squeeze_void_probe_radius 1.20
_olex2_submission_special_instructions 'No special instructions were received'

loop_
_space_group_symop_operation_xyz
'x, y, z'
'-x, y, -z'
'x+1/2, y+1/2, z'
'-x+1/2, y+1/2, -z'

loop_
_atom_site_label
_atom_site_type_symbol
_atom_site_fract_x
_atom_site_fract_y
_atom_site_fract_z
_atom_site_U_iso_or_equiv
_atom_site_adp_type
_atom_site_occupancy
_atom_site_site_symmetry_order
_atom_site_calc_flag
_atom_site_refinement_flags_posn
_atom_site_refinement_flags_adp
_atom_site_refinement_flags_occupancy
_atom_site_disorder_assembly
_atom_site_disorder_group
O3 O 0.42676(15) 0.2310(4) 0.14138(16) 0.0395(10) Uani 1 1 d . . . . .
O4 O 0.33509(15) 0.4310(3) 0.07739(16) 0.0367(10) Uani 1 1 d . . . . .
O1 O 0.20728(15) 0.3645(4) 0.39866(16) 0.0393(10) Uani 1 1 d . . . . .
O2 O 0.18973(16) 0.5823(4) 0.30608(15) 0.0399(10) Uani 1 1 d . . . . .
C65 C 0.3236(2) 0.1552(6) -0.0309(2) 0.0417(15) Uani 1 1 d . . . . .
C60 C 0.3316(2) 0.1298(6) 0.0229(2) 0.0362(14) Uani 1 1 d . . . . .
C59 C 0.3333(2) 0.2256(6) 0.0580(2) 0.0343(14) Uani 1 1 d . . . . .
C23 C 0.2200(2) 0.4262(6) 0.2335(2) 0.0407(15) Uani 1 1 d . . . . .
C57 C 0.2983(2) 0.1575(5) 0.1259(2) 0.0379(14) Uani 1 1 d . . . . .
C84 C 0.4366(2) 0.5560(6) 0.1287(2) 0.0346(14) Uani 1 1 d . . . . .
C11 C 0.1732(2) 0.6033(5) 0.3836(2) 0.0309(13) Uani 1 1 d . . . . .
C68 C 0.3286(2) 0.3405(5) 0.0399(2) 0.0338(13) Uani 1 1 d . . . . .
C9 C 0.2633(2) 0.6610(6) 0.4393(2) 0.0371(14) Uani 1 1 d . . . . .
C1 C 0.2417(2) 0.4503(6) 0.4262(2) 0.0388(15) Uani 1 1 d . . . . .
C50 C 0.3948(2) 0.1489(6) 0.2054(2) 0.0393(15) Uani 1 1 d . . . . .
H50 H 0.427796 0.148068 0.232639 0.047 Uiso 1 1 calc R . . . .
C12 C 0.1414(2) 0.6361(5) 0.4099(2) 0.0357(14) Uani 1 1 d . . . . .
C71 C 0.5098(2) 0.4159(6) 0.1602(2) 0.0374(15) Uani 1 1 d . . . . .
C58 C 0.3405(2) 0.1954(5) 0.1151(2) 0.0318(13) Uani 1 1 d . . . . .
C85 C 0.4386(2) 0.5691(6) 0.0754(2) 0.0367(14) Uani 1 1 d . . . . .
C52 C 0.3060(2) 0.1132(5) 0.1774(2) 0.0374(14) Uani 1 1 d . . . . .
C90 C 0.4370(2) 0.6828(6) 0.0538(3) 0.0446(17) Uani 1 1 d . . . . .
H90 H 0.435734 0.751615 0.073814 0.054 Uiso 1 1 calc R . . . .
C70 C 0.5123(2) 0.2891(6) 0.1634(2) 0.0418(16) Uani 1 1 d . . . . .
C34 C 0.1920(2) 0.3433(6) 0.2556(2) 0.0363(14) Uani 1 1 d . . . . .
C35 C 0.2162(2) 0.2689(5) 0.2953(2) 0.0366(14) Uani 1 1 d . . . . .
C46 C 0.1404(2) -0.0114(6) 0.2887(3) 0.0472(17) Uani 1 1 d . . . . .
H46 H 0.123434 -0.070634 0.262906 0.057 Uiso 1 1 calc R . . . .
C22 C 0.2142(2) 0.5526(6) 0.2326(2) 0.0387(15) Uani 1 1 d . . . . .
C19 C 0.1073(2) 0.6538(6) 0.2996(2) 0.0432(16) Uani 1 1 d . . . . .
H19 H 0.095907 0.658991 0.261947 0.052 Uiso 1 1 calc R . . . .
C49 C 0.3883(2) 0.1900(5) 0.1551(2) 0.0349(14) Uani 1 1 d . . . . .
C28 C 0.1358(2) 0.3476(6) 0.2276(2) 0.0397(15) Uani 1 1 d . . . . .
C17 C 0.0913(2) 0.6773(6) 0.3789(2) 0.0388(15) Uani 1 1 d . . . . .
C10 C 0.2267(2) 0.5697(6) 0.4158(2) 0.0381(14) Uani 1 1 d . . . . .
C51 C 0.3550(2) 0.1097(6) 0.2167(2) 0.0411(15) Uani 1 1 d . . . . .
H51 H 0.360501 0.079997 0.251206 0.049 Uiso 1 1 calc R . . . .
C78 C 0.4181(2) 0.4462(6) 0.2242(3) 0.0383(15) Uani 1 1 d . . . . .
H78 H 0.388435 0.435695 0.192906 0.046 Uiso 1 1 calc R . . . .
C21 C 0.1759(3) 0.6102(6) 0.2507(2) 0.0460(17) Uani 1 1 d . . . . .
H21A H 0.175760 0.698118 0.245655 0.055 Uiso 1 1 calc R . . . .
H21B H 0.141695 0.579126 0.229503 0.055 Uiso 1 1 calc R . . . .
C20 C 0.1562(2) 0.6135(5) 0.3290(2) 0.0376(14) Uani 1 1 d . . . . .
C4 C 0.3133(2) 0.6309(6) 0.4736(3) 0.0444(16) Uani 1 1 d . . . . .
C56 C 0.2480(2) 0.1645(6) 0.0876(3) 0.0445(16) Uani 1 1 d . . . . .
H56 H 0.241890 0.195494 0.053157 0.053 Uiso 1 1 calc R . . . .
C87 C 0.4382(2) 0.4840(7) -0.0067(3) 0.0468(17) Uani 1 1 d . . . . .
H87 H 0.439084 0.416135 -0.027350 0.056 Uiso 1 1 calc R . . . .
C44 C 0.1669(3) 0.0645(6) 0.3771(3) 0.0451(16) Uani 1 1 d . . . . .
H44 H 0.167391 0.057310 0.412094 0.054 Uiso 1 1 calc R . . . .
C43 C 0.1910(2) 0.1614(5) 0.3650(2) 0.0340(14) Uani 1 1 d . . . . .
C82 C 0.4677(2) 0.4844(6) 0.1674(2) 0.0367(14) Uani 1 1 d . . . . .
C3 C 0.3254(3) 0.5092(6) 0.4858(3) 0.0467(17) Uani 1 1 d . . . . .
H3 H 0.357939 0.487561 0.510641 0.056 Uiso 1 1 calc R . . . .
C18 C 0.0764(3) 0.6852(6) 0.3233(3) 0.0491(18) Uani 1 1 d . . . . .
H18 H 0.043520 0.713673 0.302285 0.059 Uiso 1 1 calc R . . . .
C75 C 0.5511(2) 0.2305(7) 0.1537(3) 0.0454(17) Uani 1 1 d . . . . .
H75 H 0.552940 0.145491 0.155318 0.054 Uiso 1 1 calc R . . . .
C47 C 0.1628(2) 0.0830(6) 0.2749(2) 0.0413(15) Uani 1 1 d . . . . .
H47 H 0.160884 0.089489 0.239443 0.050 Uiso 1 1 calc R . . . .
C88 C 0.4368(2) 0.5981(7) -0.0272(3) 0.0488(17) Uani 1 1 d . . . . .
H88 H 0.435422 0.607562 -0.062400 0.059 Uiso 1 1 calc R . . . .
C24 C 0.2540(2) 0.3771(7) 0.2132(3) 0.0450(16) Uani 1 1 d . . . . .
H24 H 0.258157 0.292626 0.213355 0.054 Uiso 1 1 calc R . . . .
C48 C 0.2225(2) 0.2406(5) 0.4092(3) 0.0408(15) Uani 1 1 d . . . . .
H48A H 0.219439 0.214996 0.442642 0.049 Uiso 1 1 calc R . . . .
H48B H 0.258408 0.232622 0.414054 0.049 Uiso 1 1 calc R . . . .
C72 C 0.5470(2) 0.4775(6) 0.1501(2) 0.0411(16) Uani 1 1 d . . . . .
H72 H 0.546072 0.562572 0.148959 0.049 Uiso 1 1 calc R . . . .
C13 C 0.1563(2) 0.6312(6) 0.4655(2) 0.0411(15) Uani 1 1 d . . . . .
H13 H 0.189363 0.603627 0.486434 0.049 Uiso 1 1 calc R . . . .
C61 C 0.3362(2) 0.0070(6) 0.0394(3) 0.0445(16) Uani 1 1 d . . . . .
H61 H 0.341360 -0.012555 0.075117 0.053 Uiso 1 1 calc R . . . .
C76 C 0.4642(2) 0.4727(6) 0.2200(2) 0.0398(15) Uani 1 1 d . . . . .
C95 C 0.3342(3) 0.8129(6) 0.1482(3) 0.0522(19) Uani 1 1 d . . . . .
H95 H 0.312400 0.873833 0.151442 0.063 Uiso 1 1 calc R . . . .
C92 C 0.3477(2) 0.6394(5) 0.1027(2) 0.0350(14) Uani 1 1 d . . . . .
C29 C 0.1039(2) 0.3527(6) 0.2560(3) 0.0444(16) Uani 1 1 d . . . . .
H29 H 0.117732 0.349378 0.293783 0.053 Uiso 1 1 calc R . . . .
C69 C 0.4774(2) 0.2168(7) 0.1804(3) 0.0449(16) Uani 1 1 d . . . . .
H69A H 0.487229 0.131310 0.183398 0.054 Uiso 1 1 calc R . . . .
H69B H 0.479135 0.244529 0.215617 0.054 Uiso 1 1 calc R . . . .
C55 C 0.2083(3) 0.1271(7) 0.0997(3) 0.0519(19) Uani 1 1 d . . . . .
H55 H 0.174858 0.134757 0.073871 0.062 Uiso 1 1 calc R . . . .
C45 C 0.1423(2) -0.0215(6) 0.3398(3) 0.0441(16) Uani 1 1 d . . . . .
H45 H 0.126684 -0.087593 0.349332 0.053 Uiso 1 1 calc R . . . .
C93 C 0.3261(2) 0.5526(6) 0.0572(3) 0.0397(15) Uani 1 1 d . . . . .
H93A H 0.289301 0.566423 0.038719 0.048 Uiso 1 1 calc R . . . .
H93B H 0.342133 0.565101 0.031305 0.048 Uiso 1 1 calc R . . . .
C36 C 0.2721(2) 0.2704(6) 0.3254(2) 0.0420(16) Uani 1 1 d . . . . .
C42 C 0.1888(2) 0.1715(5) 0.3126(2) 0.0367(14) Uani 1 1 d . . . . .
C2 C 0.2905(3) 0.4222(6) 0.4620(3) 0.0464(17) Uani 1 1 d . . . . .
H2 H 0.299665 0.340530 0.469892 0.056 Uiso 1 1 calc R . . . .
C89 C 0.4373(2) 0.6964(6) 0.0022(3) 0.0449(17) Uani 1 1 d . . . . .
H89 H 0.437810 0.774216 -0.011711 0.054 Uiso 1 1 calc R . . . .
C83 C 0.3216(3) 0.0582(7) -0.0660(3) 0.0521(18) Uani 1 1 d . . . . .
H83 H 0.317452 0.074071 -0.101753 0.063 Uiso 1 1 calc R . . . .
C66 C 0.3164(3) 0.2744(6) -0.0482(3) 0.0428(16) Uani 1 1 d . . . . .
H66 H 0.310081 0.292300 -0.084354 0.051 Uiso 1 1 calc R . . . .
C94 C 0.3155(3) 0.7282(6) 0.1075(3) 0.0456(16) Uani 1 1 d . . . . .
H94 H 0.281253 0.731149 0.083349 0.055 Uiso 1 1 calc R . . . .
C86 C 0.4385(2) 0.4685(6) 0.0439(2) 0.0395(15) Uani 1 1 d . . . . .
H86 H 0.438584 0.389931 0.057389 0.047 Uiso 1 1 calc R . . . .
C67 C 0.3182(2) 0.3660(6) -0.0137(2) 0.0405(15) Uani 1 1 d . . . . .
H67 H 0.312414 0.446340 -0.026207 0.049 Uiso 1 1 calc R . . . .
C74 C 0.5867(2) 0.2946(8) 0.1419(3) 0.0507(18) Uani 1 1 d . . . . .
H74 H 0.612144 0.253740 0.134122 0.061 Uiso 1 1 calc R . . . .
C97 C 0.3850(3) 0.8090(7) 0.1847(3) 0.057(2) Uani 1 1 d . . . . .
H97 H 0.397400 0.864354 0.213398 0.068 Uiso 1 1 calc R . . . .
C33 C 0.1140(3) 0.3474(7) 0.1712(3) 0.0514(18) Uani 1 1 d . . . . .
H33 H 0.135042 0.340547 0.151660 0.062 Uiso 1 1 calc R . . . .
C77 C 0.4157(3) 0.4354(6) 0.2742(3) 0.0460(17) Uani 1 1 d . . . . .
H77 H 0.384600 0.415637 0.277000 0.055 Uiso 1 1 calc R . . . .
C91 C 0.3992(2) 0.6372(5) 0.1374(2) 0.0345(14) Uani 1 1 d . . . . .
C30 C 0.0522(3) 0.3625(7) 0.2283(3) 0.0543(18) Uani 1 1 d . . . . .
H30 H 0.030639 0.368550 0.247329 0.065 Uiso 1 1 calc R . . . .
C81 C 0.5063(2) 0.4884(6) 0.2659(3) 0.0472(17) Uani 1 1 d . . . . .
H81 H 0.537855 0.505358 0.263625 0.057 Uiso 1 1 calc R . . . .
C27 C 0.2440(3) 0.6197(7) 0.2146(3) 0.0545(19) Uani 1 1 d . . . . .
H27 H 0.241195 0.704476 0.215068 0.065 Uiso 1 1 calc R . . . .
C37 C 0.2995(2) 0.3730(6) 0.3436(3) 0.0462(16) Uani 1 1 d . . . . .
H37 H 0.282086 0.447373 0.338043 0.055 Uiso 1 1 calc R . . . .
C96 C 0.4162(3) 0.7226(6) 0.1775(3) 0.0488(17) Uani 1 1 d . . . . .
H96 H 0.450808 0.721530 0.200944 0.059 Uiso 1 1 calc R . . . .
C8 C 0.2506(3) 0.7841(6) 0.4288(3) 0.0527(18) Uani 1 1 d . . . . .
H8 H 0.217386 0.807365 0.406178 0.063 Uiso 1 1 calc R . . . .
C79 C 0.4584(3) 0.4532(7) 0.3195(3) 0.0511(18) Uani 1 1 d . . . . .
H79 H 0.456440 0.447061 0.353496 0.061 Uiso 1 1 calc R . . . .
C14 C 0.1255(3) 0.6642(6) 0.4907(3) 0.0491(17) Uani 1 1 d . . . . .
H14 H 0.137206 0.660144 0.528376 0.059 Uiso 1 1 calc R . . . .
C63 C 0.3332(3) -0.0825(6) 0.0036(3) 0.0550(19) Uani 1 1 d . . . . .
H63 H 0.336259 -0.163665 0.014894 0.066 Uiso 1 1 calc R . . . .
C80 C 0.5036(3) 0.4797(8) 0.3160(3) 0.058(2) Uani 1 1 d . . . . .
H80 H 0.532983 0.492200 0.347375 0.070 Uiso 1 1 calc R . . . .
C62 C 0.3257(3) -0.0564(7) -0.0483(3) 0.063(2) Uani 1 1 d . . . . .
H62 H 0.323395 -0.120150 -0.072218 0.075 Uiso 1 1 calc R . . . .
C25 C 0.2813(3) 0.4494(7) 0.1931(3) 0.0528(19) Uani 1 1 d . . . . .
H25 H 0.302449 0.414668 0.177349 0.063 Uiso 1 1 calc R . . . .
C31 C 0.0312(3) 0.3635(7) 0.1728(3) 0.060(2) Uani 1 1 d . . . . .
H31 H -0.004387 0.368538 0.154218 0.072 Uiso 1 1 calc R . . . .
C16 C 0.0592(3) 0.7115(7) 0.4066(3) 0.0522(18) Uani 1 1 d . . . . .
H16 H 0.025913 0.739189 0.386802 0.063 Uiso 1 1 calc R . . . .
C54 C 0.2159(3) 0.0785(7) 0.1488(3) 0.0531(19) Uani 1 1 d . . . . .
H54 H 0.187781 0.051464 0.156045 0.064 Uiso 1 1 calc R . . . .
C15 C 0.0760(3) 0.7045(7) 0.4601(3) 0.0563(19) Uani 1 1 d . . . . .
H15 H 0.054254 0.726983 0.477520 0.068 Uiso 1 1 calc R . . . .
C26 C 0.2780(3) 0.5712(8) 0.1960(3) 0.058(2) Uani 1 1 d . . . . .
H26 H 0.298966 0.621683 0.185118 0.070 Uiso 1 1 calc R . . . .
C32 C 0.0627(3) 0.3571(8) 0.1447(3) 0.060(2) Uani 1 1 d . . . . .
H32 H 0.048517 0.359430 0.106864 0.072 Uiso 1 1 calc R . . . .
C41 C 0.2995(3) 0.1624(7) 0.3349(3) 0.0505(18) Uani 1 1 d . . . . .
H41 H 0.281674 0.089172 0.323422 0.061 Uiso 1 1 calc R . . . .
C38 C 0.3514(3) 0.3728(8) 0.3699(3) 0.0560(19) Uani 1 1 d . . . . .
H38 H 0.369503 0.445092 0.382679 0.067 Uiso 1 1 calc R . . . .
C73 C 0.5852(2) 0.4184(8) 0.1415(3) 0.0539(19) Uani 1 1 d . . . . .
H73 H 0.610620 0.462785 0.135301 0.065 Uiso 1 1 calc R . . . .
C53 C 0.2626(3) 0.0691(7) 0.1862(3) 0.0524(18) Uani 1 1 d . . . . .
H53 H 0.267253 0.032684 0.219283 0.063 Uiso 1 1 calc R . . . .
C40 C 0.3499(3) 0.1595(8) 0.3597(3) 0.061(2) Uani 1 1 d . . . . .
H40 H 0.367209 0.084941 0.365371 0.073 Uiso 1 1 calc R . . . .
C39 C 0.3767(3) 0.2628(9) 0.3770(3) 0.064(2) Uani 1 1 d . . . . .
H39 H 0.412479 0.260076 0.393821 0.077 Uiso 1 1 calc R . . . .
C7 C 0.2874(3) 0.8687(7) 0.4520(3) 0.065(2) Uani 1 1 d . . . . .
H7 H 0.278595 0.950933 0.445492 0.078 Uiso 1 1 calc R . . . .
C5 C 0.3485(3) 0.7221(7) 0.4965(3) 0.060(2) Uani 1 1 d . . . . .
H5 H 0.381526 0.702224 0.520936 0.071 Uiso 1 1 calc R . . . .
C6 C 0.3358(3) 0.8400(7) 0.4839(3) 0.065(2) Uani 1 1 d . . . . .
H6 H 0.360609 0.901059 0.497410 0.078 Uiso 1 1 calc R . . . .

loop_
_atom_site_aniso_label
_atom_site_aniso_U_11
_atom_site_aniso_U_22
_atom_site_aniso_U_33
_atom_site_aniso_U_23
_atom_site_aniso_U_13
_atom_site_aniso_U_12
O3 0.033(2) 0.049(3) 0.034(2) 0.007(2) 0.0110(19) -0.005(2)
O4 0.045(2) 0.029(2) 0.033(2) 0.0036(18) 0.0126(19) 0.0004(19)
O1 0.039(2) 0.030(2) 0.040(2) 0.0017(19) 0.0054(19) 0.0006(19)
O2 0.045(2) 0.044(3) 0.028(2) 0.0010(19) 0.0113(19) 0.007(2)
C65 0.040(3) 0.049(4) 0.030(3) 0.003(3) 0.007(3) -0.004(3)
C60 0.035(3) 0.036(3) 0.033(3) 0.002(3) 0.008(3) -0.004(3)
C59 0.032(3) 0.040(3) 0.027(3) -0.001(3) 0.006(3) -0.004(3)
C23 0.044(4) 0.040(4) 0.037(4) 0.000(3) 0.015(3) -0.010(3)
C57 0.044(3) 0.030(3) 0.045(4) -0.003(3) 0.022(3) -0.004(3)
C84 0.035(3) 0.036(3) 0.035(3) -0.005(3) 0.017(3) -0.007(3)
C11 0.037(3) 0.026(3) 0.028(3) 0.000(2) 0.011(3) 0.000(3)
C68 0.031(3) 0.032(3) 0.034(3) 0.001(3) 0.007(3) -0.003(3)
C9 0.044(3) 0.036(3) 0.031(3) -0.007(3) 0.015(3) -0.002(3)
C1 0.040(3) 0.039(4) 0.034(3) -0.003(3) 0.011(3) -0.002(3)
C50 0.039(3) 0.043(4) 0.033(3) 0.002(3) 0.011(3) -0.004(3)
C12 0.045(3) 0.027(3) 0.033(3) -0.004(2) 0.013(3) -0.002(3)
C71 0.027(3) 0.050(4) 0.032(3) 0.003(3) 0.008(3) -0.003(3)
C58 0.035(3) 0.026(3) 0.035(3) 0.002(2) 0.014(3) -0.002(2)
C85 0.032(3) 0.042(4) 0.036(3) 0.001(3) 0.013(3) -0.005(3)
C52 0.047(4) 0.032(3) 0.039(4) -0.005(3) 0.023(3) -0.008(3)
C90 0.041(4) 0.050(4) 0.043(4) -0.003(3) 0.017(3) -0.006(3)
C70 0.035(3) 0.057(4) 0.034(4) 0.004(3) 0.015(3) 0.004(3)
C34 0.042(3) 0.037(3) 0.034(3) -0.003(3) 0.019(3) -0.003(3)
C35 0.038(3) 0.035(3) 0.041(4) -0.003(3) 0.020(3) -0.003(3)
C46 0.044(4) 0.045(4) 0.048(4) -0.002(3) 0.014(3) -0.007(3)
C22 0.047(4) 0.044(4) 0.023(3) -0.001(3) 0.011(3) -0.006(3)
C19 0.048(4) 0.046(4) 0.030(3) 0.002(3) 0.009(3) 0.006(3)
C49 0.036(3) 0.037(3) 0.032(3) 0.004(3) 0.013(3) -0.002(3)
C28 0.044(3) 0.037(3) 0.038(4) -0.001(3) 0.016(3) -0.007(3)
C17 0.037(3) 0.037(4) 0.039(4) -0.004(3) 0.011(3) 0.001(3)
C10 0.043(3) 0.036(3) 0.032(3) -0.002(3) 0.011(3) -0.001(3)
C51 0.053(4) 0.040(4) 0.032(3) 0.004(3) 0.018(3) -0.001(3)
C78 0.036(3) 0.042(4) 0.040(4) 0.002(3) 0.017(3) 0.006(3)
C21 0.063(4) 0.038(4) 0.036(4) 0.006(3) 0.018(3) 0.002(3)
C20 0.045(4) 0.032(3) 0.034(4) -0.001(3) 0.013(3) 0.001(3)
C4 0.045(4) 0.045(4) 0.040(4) -0.005(3) 0.013(3) -0.003(3)
C56 0.033(3) 0.046(4) 0.051(4) -0.015(3) 0.012(3) -0.013(3)
C87 0.042(4) 0.059(5) 0.035(4) -0.004(3) 0.011(3) 0.006(3)
C44 0.052(4) 0.040(4) 0.043(4) 0.004(3) 0.017(3) 0.001(3)
C43 0.037(3) 0.030(3) 0.035(3) 0.003(3) 0.014(3) -0.001(3)
C82 0.031(3) 0.045(4) 0.036(4) 0.002(3) 0.014(3) -0.006(3)
C3 0.044(4) 0.050(4) 0.038(4) -0.005(3) 0.008(3) 0.002(3)
C18 0.051(4) 0.049(4) 0.043(4) 0.003(3) 0.012(3) 0.003(3)
C75 0.037(3) 0.061(4) 0.040(4) 0.009(3) 0.016(3) 0.011(3)
C47 0.050(4) 0.044(4) 0.030(3) -0.005(3) 0.015(3) -0.004(3)
C88 0.045(4) 0.067(5) 0.035(4) 0.002(4) 0.016(3) 0.000(4)
C24 0.043(4) 0.051(4) 0.048(4) -0.002(3) 0.025(3) -0.002(3)
C48 0.046(4) 0.031(3) 0.041(4) 0.004(3) 0.011(3) 0.004(3)
C72 0.029(3) 0.059(4) 0.034(4) 0.008(3) 0.011(3) -0.009(3)
C13 0.045(4) 0.038(4) 0.036(4) 0.000(3) 0.010(3) -0.004(3)
C61 0.050(4) 0.039(4) 0.041(4) -0.004(3) 0.013(3) 0.002(3)
C76 0.038(3) 0.044(4) 0.037(4) 0.001(3) 0.014(3) -0.003(3)
C95 0.073(5) 0.029(4) 0.074(5) 0.004(3) 0.049(4) 0.004(3)
C92 0.039(3) 0.030(3) 0.040(4) 0.005(3) 0.019(3) 0.003(3)
C29 0.045(4) 0.048(4) 0.041(4) -0.003(3) 0.017(3) -0.005(3)
C69 0.035(3) 0.058(4) 0.038(4) 0.005(3) 0.010(3) 0.005(3)
C55 0.045(4) 0.058(5) 0.056(5) -0.024(4) 0.023(3) -0.013(4)
C45 0.047(4) 0.039(4) 0.044(4) 0.006(3) 0.014(3) -0.010(3)
C93 0.035(3) 0.036(3) 0.046(4) 0.006(3) 0.013(3) 0.002(3)
C36 0.047(4) 0.047(4) 0.033(4) 0.001(3) 0.017(3) -0.003(3)
C42 0.040(3) 0.037(3) 0.031(3) -0.003(3) 0.011(3) -0.005(3)
C2 0.051(4) 0.042(4) 0.038(4) 0.001(3) 0.008(3) 0.005(3)
C89 0.042(4) 0.051(4) 0.041(4) 0.007(3) 0.016(3) -0.003(3)
C83 0.066(5) 0.050(4) 0.039(4) 0.001(3) 0.019(3) -0.006(4)
C66 0.053(4) 0.040(4) 0.031(4) 0.005(3) 0.012(3) -0.008(3)
C94 0.048(4) 0.040(4) 0.056(4) 0.007(3) 0.028(3) 0.002(3)
C86 0.033(3) 0.044(4) 0.040(4) 0.002(3) 0.012(3) 0.000(3)
C67 0.040(3) 0.037(4) 0.038(4) 0.006(3) 0.007(3) 0.000(3)
C74 0.035(4) 0.080(6) 0.041(4) 0.002(4) 0.019(3) 0.005(4)
C97 0.082(6) 0.044(4) 0.056(5) -0.009(3) 0.040(5) -0.009(4)
C33 0.047(4) 0.059(5) 0.048(4) 0.004(4) 0.018(3) -0.005(4)
C77 0.048(4) 0.052(4) 0.047(4) 0.004(3) 0.029(3) 0.004(3)
C91 0.045(3) 0.029(3) 0.032(3) 0.002(3) 0.016(3) 0.001(3)
C30 0.049(4) 0.064(5) 0.056(5) -0.001(4) 0.026(4) -0.010(4)
C81 0.039(4) 0.055(4) 0.046(4) 0.000(3) 0.015(3) -0.004(3)
C27 0.066(5) 0.053(4) 0.045(4) 0.003(3) 0.023(4) -0.008(4)
C37 0.046(4) 0.046(4) 0.047(4) 0.000(3) 0.017(3) -0.007(3)
C96 0.056(4) 0.042(4) 0.050(4) -0.004(3) 0.022(3) -0.011(3)
C8 0.056(4) 0.043(4) 0.052(4) -0.003(3) 0.014(4) 0.005(4)
C79 0.056(4) 0.065(5) 0.037(4) 0.001(3) 0.023(3) 0.001(4)
C14 0.059(4) 0.051(4) 0.044(4) 0.000(3) 0.027(4) -0.001(4)
C63 0.080(5) 0.037(4) 0.050(5) 0.002(3) 0.028(4) 0.007(4)
C80 0.054(4) 0.079(6) 0.038(4) -0.002(4) 0.012(3) 0.004(4)
C62 0.082(6) 0.057(5) 0.049(5) -0.014(4) 0.025(4) -0.004(4)
C25 0.049(4) 0.071(5) 0.045(4) -0.002(4) 0.025(3) -0.001(4)
C31 0.049(4) 0.067(5) 0.063(5) 0.003(4) 0.021(4) -0.002(4)
C16 0.047(4) 0.051(4) 0.058(5) -0.005(3) 0.020(4) 0.000(3)
C54 0.049(4) 0.060(5) 0.060(5) -0.019(4) 0.031(4) -0.021(4)
C15 0.056(4) 0.068(5) 0.055(5) -0.005(4) 0.033(4) -0.004(4)
C26 0.052(4) 0.071(5) 0.056(5) 0.003(4) 0.027(4) -0.012(4)
C32 0.055(5) 0.069(5) 0.051(5) -0.004(4) 0.016(4) -0.002(4)
C41 0.047(4) 0.054(5) 0.049(4) -0.002(3) 0.017(3) -0.001(4)
C38 0.055(4) 0.070(5) 0.048(4) -0.008(4) 0.024(4) -0.020(4)
C73 0.035(4) 0.081(6) 0.049(4) 0.003(4) 0.019(3) -0.007(4)
C53 0.067(5) 0.046(4) 0.056(5) -0.010(3) 0.037(4) -0.012(4)
C40 0.065(5) 0.071(5) 0.052(5) -0.001(4) 0.028(4) 0.014(5)
C39 0.048(4) 0.092(7) 0.055(5) 0.007(5) 0.021(4) 0.001(5)
C7 0.063(5) 0.036(4) 0.084(6) -0.014(4) 0.017(4) -0.006(4)
C5 0.051(4) 0.056(5) 0.062(5) -0.013(4) 0.012(4) -0.006(4)
C6 0.055(5) 0.050(5) 0.073(6) -0.015(4) 0.007(4) -0.012(4)

loop_
_atom_type_symbol
_atom_type_description
_atom_type_scat_dispersion_real
_atom_type_scat_dispersion_imag
_atom_type_scat_source
C C 0.0033 0.0016 'International Tables Vol C Tables 4.2.6.8 and 6.1.1.4'
H H 0.0000 0.0000 'International Tables Vol C Tables 4.2.6.8 and 6.1.1.4'
O O 0.0106 0.0060 'International Tables Vol C Tables 4.2.6.8 and 6.1.1.4'

loop_
_geom_angle_atom_site_label_1
_geom_angle_atom_site_label_2
_geom_angle_atom_site_label_3
_geom_angle
_geom_angle_site_symmetry_1
_geom_angle_site_symmetry_3
_geom_angle_publ_flag
C49 O3 C69 116.8(5) . . ?
C68 O4 C93 116.5(4) . . ?
C1 O1 C48 117.4(4) . . ?
C20 O2 C21 117.6(5) . . ?
C60 C65 C83 119.2(6) . . ?
C66 C65 C60 118.7(6) . . ?
C66 C65 C83 122.1(6) . . ?
C65 C60 C59 119.5(6) . . ?
C65 C60 C61 118.2(6) . . ?
C59 C60 C61 122.2(6) . . ?
C60 C59 C58 118.3(5) . . ?
C68 C59 C60 119.5(5) . . ?
C68 C59 C58 122.2(5) . . ?
C22 C23 C34 123.0(6) . . ?
C24 C23 C34 118.6(6) . . ?
C24 C23 C22 118.4(6) . . ?
C58 C57 C52 119.3(5) . . ?
C58 C57 C56 122.5(6) . . ?
C56 C57 C52 118.2(6) . . ?
C85 C84 C91 113.5(5) . . ?
C82 C84 C85 124.1(6) . . ?
C82 C84 C91 122.3(5) . . ?
C12 C11 C10 119.1(5) . . ?
C20 C11 C12 119.9(5) . . ?
C20 C11 C10 120.7(5) . . ?
O4 C68 C67 121.9(5) . . ?
C59 C68 O4 116.7(5) . . ?
C59 C68 C67 121.3(6) . . ?
C4 C9 C10 120.6(6) . . ?
C4 C9 C8 118.5(6) . . ?
C8 C9 C10 120.9(6) . . ?
O1 C1 C10 117.2(5) . . ?
O1 C1 C2 122.7(6) . . ?
C10 C1 C2 120.1(6) . . ?
C49 C50 H50 119.3 . . ?
C51 C50 H50 119.3 . . ?
C51 C50 C49 121.5(6) . . ?
C11 C12 C17 118.8(5) . . ?
C13 C12 C11 123.4(5) . . ?
C13 C12 C17 117.8(6) . . ?
C70 C71 C82 121.5(5) . . ?
C72 C71 C70 118.9(6) . . ?
C72 C71 C82 119.5(6) . . ?
C57 C58 C59 119.3(5) . . ?
C49 C58 C59 121.0(5) . . ?
C49 C58 C57 119.3(5) . . ?
C90 C85 C84 119.8(6) . . ?
C90 C85 C86 118.4(6) . . ?
C86 C85 C84 121.7(6) . . ?
C57 C52 C53 117.8(6) . . ?
C51 C52 C57 119.5(6) . . ?
C51 C52 C53 122.6(6) . . ?
C85 C90 H90 119.8 . . ?
C85 C90 C89 120.4(6) . . ?
C89 C90 H90 119.8 . . ?
C71 C70 C69 122.3(6) . . ?
C75 C70 C71 118.7(6) . . ?
C75 C70 C69 118.9(6) . . ?
C23 C34 C28 114.5(5) . . ?
C35 C34 C23 121.4(6) . . ?
C35 C34 C28 124.0(6) . . ?
C34 C35 C36 123.6(6) . . ?
C34 C35 C42 121.9(6) . . ?
C36 C35 C42 114.4(5) . . ?
C47 C46 H46 119.9 . . ?
C47 C46 C45 120.2(6) . . ?
C45 C46 H46 119.9 . . ?
C23 C22 C21 120.9(6) . . ?
C27 C22 C23 117.8(6) . . ?
C27 C22 C21 121.3(6) . . ?
C20 C19 H19 119.4 . . ?
C18 C19 H19 119.4 . . ?
C18 C19 C20 121.1(6) . . ?
O3 C49 C50 124.2(5) . . ?
O3 C49 C58 115.3(5) . . ?
C58 C49 C50 120.5(6) . . ?
C29 C28 C34 121.4(6) . . ?
C29 C28 C33 119.2(6) . . ?
C33 C28 C34 119.4(6) . . ?
C12 C17 C16 118.1(6) . . ?
C18 C17 C12 118.2(6) . . ?
C18 C17 C16 123.6(6) . . ?
C9 C10 C11 119.8(5) . . ?
C1 C10 C11 121.6(5) . . ?
C1 C10 C9 118.5(5) . . ?
C50 C51 C52 119.9(6) . . ?
C50 C51 H51 120.0 . . ?
C52 C51 H51 120.0 . . ?
C76 C78 H78 120.0 . . ?
C77 C78 H78 120.0 . . ?
C77 C78 C76 119.9(6) . . ?
O2 C21 C22 108.0(5) . . ?
O2 C21 H21A 110.1 . . ?
O2 C21 H21B 110.1 . . ?
C22 C21 H21A 110.1 . . ?
C22 C21 H21B 110.1 . . ?
H21A C21 H21B 108.4 . . ?
O2 C20 C19 122.9(6) . . ?
C11 C20 O2 116.7(5) . . ?
C11 C20 C19 120.4(6) . . ?
C3 C4 C9 118.5(6) . . ?
C5 C4 C9 119.6(6) . . ?
C5 C4 C3 121.8(6) . . ?
C57 C56 H56 119.7 . . ?
C55 C56 C57 120.6(7) . . ?
C55 C56 H56 119.7 . . ?
C88 C87 H87 119.8 . . ?
C86 C87 H87 119.8 . . ?
C86 C87 C88 120.3(7) . . ?
C43 C44 H44 119.1 . . ?
C45 C44 H44 119.1 . . ?
C45 C44 C43 121.7(6) . . ?
C44 C43 C48 118.2(6) . . ?
C44 C43 C42 118.1(6) . . ?
C42 C43 C48 123.3(6) . . ?
C84 C82 C71 121.4(5) . . ?
C84 C82 C76 122.5(6) . . ?
C76 C82 C71 116.0(5) . . ?
C4 C3 H3 119.8 . . ?
C2 C3 C4 120.4(6) . . ?
C2 C3 H3 119.8 . . ?
C19 C18 C17 121.6(6) . . ?
C19 C18 H18 119.2 . . ?
C17 C18 H18 119.2 . . ?
C70 C75 H75 119.5 . . ?
C74 C75 C70 121.0(7) . . ?
C74 C75 H75 119.5 . . ?
C46 C47 H47 119.5 . . ?
C46 C47 C42 121.1(6) . . ?
C42 C47 H47 119.5 . . ?
C87 C88 H88 119.5 . . ?
C89 C88 C87 120.9(6) . . ?
C89 C88 H88 119.5 . . ?
C23 C24 H24 119.5 . . ?
C25 C24 C23 121.1(7) . . ?
C25 C24 H24 119.5 . . ?
O1 C48 C43 111.4(5) . . ?
O1 C48 H48A 109.4 . . ?
O1 C48 H48B 109.4 . . ?
C43 C48 H48A 109.4 . . ?
C43 C48 H48B 109.4 . . ?
H48A C48 H48B 108.0 . . ?
C71 C72 H72 119.3 . . ?
C73 C72 C71 121.4(7) . . ?
C73 C72 H72 119.3 . . ?
C12 C13 H13 118.5 . . ?
C14 C13 C12 123.1(6) . . ?
C14 C13 H13 118.5 . . ?
C60 C61 H61 120.0 . . ?
C63 C61 C60 119.9(6) . . ?
C63 C61 H61 120.0 . . ?
C78 C76 C82 120.9(5) . . ?
C81 C76 C78 118.7(6) . . ?
C81 C76 C82 120.4(6) . . ?
C94 C95 H95 119.6 . . ?
C94 C95 C97 120.8(7) . . ?
C97 C95 H95 119.6 . . ?
C94 C92 C93 117.3(6) . . ?
C94 C92 C91 120.4(6) . . ?
C91 C92 C93 122.2(5) . . ?
C28 C29 H29 120.4 . . ?
C30 C29 C28 119.3(6) . . ?
C30 C29 H29 120.4 . . ?
O3 C69 C70 108.6(5) . . ?
O3 C69 H69A 110.0 . . ?
O3 C69 H69B 110.0 . . ?
C70 C69 H69A 110.0 . . ?
C70 C69 H69B 110.0 . . ?
H69A C69 H69B 108.4 . . ?
C56 C55 H55 119.4 . . ?
C56 C55 C54 121.3(7) . . ?
C54 C55 H55 119.4 . . ?
C46 C45 H45 120.0 . . ?
C44 C45 C46 119.9(6) . . ?
C44 C45 H45 120.0 . . ?
O4 C93 C92 109.5(5) . . ?
O4 C93 H93A 109.8 . . ?
O4 C93 H93B 109.8 . . ?
C92 C93 H93A 109.8 . . ?
C92 C93 H93B 109.8 . . ?
H93A C93 H93B 108.2 . . ?
C37 C36 C35 123.6(6) . . ?
C37 C36 C41 116.6(6) . . ?
C41 C36 C35 119.8(6) . . ?
C43 C42 C35 122.9(5) . . ?
C43 C42 C47 119.0(6) . . ?
C47 C42 C35 117.9(5) . . ?
C1 C2 H2 119.2 . . ?
C3 C2 C1 121.6(6) . . ?
C3 C2 H2 119.2 . . ?
C90 C89 H89 120.1 . . ?
C88 C89 C90 119.8(6) . . ?
C88 C89 H89 120.1 . . ?
C65 C83 H83 120.0 . . ?
C62 C83 C65 120.0(7) . . ?
C62 C83 H83 120.0 . . ?
C65 C66 H66 119.5 . . ?
C67 C66 C65 120.9(6) . . ?
C67 C66 H66 119.5 . . ?
C95 C94 H94 120.3 . . ?
C92 C94 C95 119.5(7) . . ?
C92 C94 H94 120.3 . . ?
C85 C86 H86 119.9 . . ?
C87 C86 C85 120.2(6) . . ?
C87 C86 H86 119.9 . . ?
C68 C67 H67 120.1 . . ?
C66 C67 C68 119.8(6) . . ?
C66 C67 H67 120.1 . . ?
C75 C74 H74 120.2 . . ?
C73 C74 C75 119.6(7) . . ?
C73 C74 H74 120.2 . . ?
C95 C97 H97 121.0 . . ?
C96 C97 C95 118.1(7) . . ?
C96 C97 H97 121.0 . . ?
C28 C33 H33 119.8 . . ?
C32 C33 C28 120.4(7) . . ?
C32 C33 H33 119.8 . . ?
C78 C77 H77 119.9 . . ?
C79 C77 C78 120.1(7) . . ?
C79 C77 H77 119.9 . . ?
C92 C91 C84 122.2(5) . . ?
C96 C91 C84 119.1(6) . . ?
C96 C91 C92 118.3(6) . . ?
C29 C30 H30 119.5 . . ?
C29 C30 C31 121.0(7) . . ?
C31 C30 H30 119.5 . . ?
C76 C81 H81 119.4 . . ?
C76 C81 C80 121.2(7) . . ?
C80 C81 H81 119.4 . . ?
C22 C27 H27 118.3 . . ?
C22 C27 C26 123.4(7) . . ?
C26 C27 H27 118.3 . . ?
C36 C37 H37 118.7 . . ?
C36 C37 C38 122.7(7) . . ?
C38 C37 H37 118.7 . . ?
C97 C96 C91 122.8(7) . . ?
C97 C96 H96 118.6 . . ?
C91 C96 H96 118.6 . . ?
C9 C8 H8 120.7 . . ?
C7 C8 C9 118.7(7) . . ?
C7 C8 H8 120.7 . . ?
C77 C79 H79 119.8 . . ?
C80 C79 C77 120.5(7) . . ?
C80 C79 H79 119.8 . . ?
C13 C14 H14 120.3 . . ?
C13 C14 C15 119.3(7) . . ?
C15 C14 H14 120.3 . . ?
C61 C63 H63 119.4 . . ?
C61 C63 C62 121.1(7) . . ?
C62 C63 H63 119.4 . . ?
C81 C80 H80 120.2 . . ?
C79 C80 C81 119.5(7) . . ?
C79 C80 H80 120.2 . . ?
C83 C62 C63 121.5(7) . . ?
C83 C62 H62 119.2 . . ?
C63 C62 H62 119.2 . . ?
C24 C25 H25 120.1 . . ?
C26 C25 C24 119.8(7) . . ?
C26 C25 H25 120.1 . . ?
C30 C31 H31 120.2 . . ?
C32 C31 C30 119.7(7) . . ?
C32 C31 H31 120.2 . . ?
C17 C16 H16 119.5 . . ?
C15 C16 C17 121.0(7) . . ?
C15 C16 H16 119.5 . . ?
C55 C54 H54 119.8 . . ?
C53 C54 C55 120.4(7) . . ?
C53 C54 H54 119.8 . . ?
C14 C15 H15 119.6 . . ?
C16 C15 C14 120.7(7) . . ?
C16 C15 H15 119.6 . . ?
C27 C26 H26 120.4 . . ?
C25 C26 C27 119.2(7) . . ?
C25 C26 H26 120.4 . . ?
C33 C32 C31 120.4(7) . . ?
C33 C32 H32 119.8 . . ?
C31 C32 H32 119.8 . . ?
C36 C41 H41 119.0 . . ?
C40 C41 C36 122.1(7) . . ?
C40 C41 H41 119.0 . . ?
C37 C38 H38 121.0 . . ?
C37 C38 C39 118.0(7) . . ?
C39 C38 H38 121.0 . . ?
C72 C73 C74 120.3(7) . . ?
C72 C73 H73 119.8 . . ?
C74 C73 H73 119.8 . . ?
C52 C53 H53 119.3 . . ?
C54 C53 C52 121.5(7) . . ?
C54 C53 H53 119.3 . . ?
C41 C40 H40 119.7 . . ?
C41 C40 C39 120.5(8) . . ?
C39 C40 H40 119.7 . . ?
C38 C39 H39 119.9 . . ?
C40 C39 C38 120.1(7) . . ?
C40 C39 H39 119.9 . . ?
C8 C7 H7 118.5 . . ?
C6 C7 C8 123.0(7) . . ?
C6 C7 H7 118.5 . . ?
C4 C5 H5 119.7 . . ?
C6 C5 C4 120.7(7) . . ?
C6 C5 H5 119.7 . . ?
C7 C6 C5 119.4(7) . . ?
C7 C6 H6 120.3 . . ?
C5 C6 H6 120.3 . . ?

loop_
_geom_bond_atom_site_label_1
_geom_bond_atom_site_label_2
_geom_bond_distance
_geom_bond_site_symmetry_2
_geom_bond_publ_flag
O3 C49 1.373(7) . ?
O3 C69 1.439(7) . ?
O4 C68 1.397(7) . ?
O4 C93 1.449(7) . ?
O1 C1 1.372(7) . ?
O1 C48 1.445(7) . ?
O2 C21 1.439(7) . ?
O2 C20 1.379(7) . ?
C65 C60 1.422(8) . ?
C65 C83 1.431(10) . ?
C65 C66 1.401(9) . ?
C60 C59 1.421(8) . ?
C60 C61 1.433(9) . ?
C59 C68 1.361(8) . ?
C59 C58 1.525(8) . ?
C23 C34 1.495(9) . ?
C23 C22 1.419(9) . ?
C23 C24 1.404(9) . ?
C57 C58 1.417(8) . ?
C57 C52 1.420(8) . ?
C57 C56 1.419(9) . ?
C84 C85 1.480(8) . ?
C84 C82 1.350(8) . ?
C84 C91 1.491(8) . ?
C11 C12 1.409(8) . ?
C11 C10 1.494(8) . ?
C11 C20 1.378(8) . ?
C68 C67 1.402(8) . ?
C9 C10 1.425(8) . ?
C9 C4 1.417(9) . ?
C9 C8 1.422(9) . ?
C1 C10 1.395(9) . ?
C1 C2 1.399(9) . ?
C50 H50 0.9500 . ?
C50 C49 1.388(8) . ?
C50 C51 1.365(8) . ?
C12 C17 1.433(8) . ?
C12 C13 1.406(8) . ?
C71 C70 1.418(9) . ?
C71 C82 1.505(9) . ?
C71 C72 1.384(8) . ?
C58 C49 1.385(8) . ?
C85 C90 1.392(9) . ?
C85 C86 1.414(9) . ?
C52 C51 1.401(9) . ?
C52 C53 1.442(9) . ?
C90 H90 0.9500 . ?
C90 C89 1.417(9) . ?
C70 C75 1.400(9) . ?
C70 C69 1.492(9) . ?
C34 C35 1.327(9) . ?
C34 C28 1.496(9) . ?
C35 C36 1.491(9) . ?
C35 C42 1.519(9) . ?
C46 H46 0.9500 . ?
C46 C47 1.358(9) . ?
C46 C45 1.378(9) . ?
C22 C21 1.508(9) . ?
C22 C27 1.364(9) . ?
C19 H19 0.9500 . ?
C19 C20 1.394(8) . ?
C19 C18 1.330(9) . ?
C28 C29 1.408(9) . ?
C28 C33 1.417(9) . ?
C17 C18 1.408(9) . ?
C17 C16 1.447(10) . ?
C51 H51 0.9500 . ?
C78 H78 0.9500 . ?
C78 C76 1.402(8) . ?
C78 C77 1.396(9) . ?
C21 H21A 0.9900 . ?
C21 H21B 0.9900 . ?
C4 C3 1.409(9) . ?
C4 C5 1.399(10) . ?
C56 H56 0.9500 . ?
C56 C55 1.368(9) . ?
C87 H87 0.9500 . ?
C87 C88 1.384(10) . ?
C87 C86 1.385(9) . ?
C44 H44 0.9500 . ?
C44 C43 1.391(9) . ?
C44 C45 1.377(9) . ?
C43 C48 1.486(8) . ?
C43 C42 1.409(8) . ?
C82 C76 1.481(9) . ?
C3 H3 0.9500 . ?
C3 C2 1.364(9) . ?
C18 H18 0.9500 . ?
C75 H75 0.9500 . ?
C75 C74 1.384(10) . ?
C47 H47 0.9500 . ?
C47 C42 1.411(8) . ?
C88 H88 0.9500 . ?
C88 C89 1.356(10) . ?
C24 H24 0.9500 . ?
C24 C25 1.378(10) . ?
C48 H48A 0.9900 . ?
C48 H48B 0.9900 . ?
C72 H72 0.9500 . ?
C72 C73 1.373(10) . ?
C13 H13 0.9500 . ?
C13 C14 1.360(9) . ?
C61 H61 0.9500 . ?
C61 C63 1.375(9) . ?
C76 C81 1.374(9) . ?
C95 H95 0.9500 . ?
C95 C94 1.396(10) . ?
C95 C97 1.414(11) . ?
C92 C93 1.504(9) . ?
C92 C94 1.395(9) . ?
C92 C91 1.415(8) . ?
C29 H29 0.9500 . ?
C29 C30 1.386(9) . ?
C69 H69A 0.9900 . ?
C69 H69B 0.9900 . ?
C55 H55 0.9500 . ?
C55 C54 1.379(10) . ?
C45 H45 0.9500 . ?
C93 H93A 0.9900 . ?
C93 H93B 0.9900 . ?
C36 C37 1.370(9) . ?
C36 C41 1.408(10) . ?
C2 H2 0.9500 . ?
C89 H89 0.9500 . ?
C83 H83 0.9500 . ?
C83 C62 1.356(10) . ?
C66 H66 0.9500 . ?
C66 C67 1.376(9) . ?
C94 H94 0.9500 . ?
C86 H86 0.9500 . ?
C67 H67 0.9500 . ?
C74 H74 0.9500 . ?
C74 C73 1.383(10) . ?
C97 H97 0.9500 . ?
C97 C96 1.380(10) . ?
C33 H33 0.9500 . ?
C33 C32 1.370(10) . ?
C77 H77 0.9500 . ?
C77 C79 1.377(10) . ?
C91 C96 1.388(9) . ?
C30 H30 0.9500 . ?
C30 C31 1.394(10) . ?
C81 H81 0.9500 . ?
C81 C80 1.398(10) . ?
C27 H27 0.9500 . ?
C27 C26 1.372(10) . ?
C37 H37 0.9500 . ?
C37 C38 1.382(10) . ?
C96 H96 0.9500 . ?
C8 H8 0.9500 . ?
C8 C7 1.374(10) . ?
C79 H79 0.9500 . ?
C79 C80 1.370(10) . ?
C14 H14 0.9500 . ?
C14 C15 1.415(10) . ?
C63 H63 0.9500 . ?
C63 C62 1.377(10) . ?
C80 H80 0.9500 . ?
C62 H62 0.9500 . ?
C25 H25 0.9500 . ?
C25 C26 1.367(11) . ?
C31 H31 0.9500 . ?
C31 C32 1.393(10) . ?
C16 H16 0.9500 . ?
C16 C15 1.350(10) . ?
C54 H54 0.9500 . ?
C54 C53 1.338(10) . ?
C15 H15 0.9500 . ?
C26 H26 0.9500 . ?
C32 H32 0.9500 . ?
C41 H41 0.9500 . ?
C41 C40 1.341(10) . ?
C38 H38 0.9500 . ?
C38 C39 1.400(11) . ?
C73 H73 0.9500 . ?
C53 H53 0.9500 . ?
C40 H40 0.9500 . ?
C40 C39 1.363(12) . ?
C39 H39 0.9500 . ?
C7 H7 0.9500 . ?
C7 C6 1.364(11) . ?
C5 H5 0.9500 . ?
C5 C6 1.373(11) . ?
C6 H6 0.9500 . ?

loop_
_platon_squeeze_void_nr
_platon_squeeze_void_average_x
_platon_squeeze_void_average_y
_platon_squeeze_void_average_z
_platon_squeeze_void_volume
_platon_squeeze_void_count_electrons
_platon_squeeze_void_content
1 0.000 0.577 0.000 173 39 ' '
2 0.500 0.077 0.000 173 39 ' '
3 0.500 0.799 0.500 844 266 ' '
4 1.000 0.299 0.500 844 266 ' '
